data_4083922
loop_
_publ_author_name
'Semproni, Scott P.'
'Chirik, Paul J.'

_publ_section_title
;
 N--H and N--C Bond Formation with an N2-Derived Dihafnium \m-Nitrido
 Complex
;
_journal_issue 14
_journal_name_full Organometallics
_journal_page_first 3727
_journal_paper_doi 10.1021/om500393n
_journal_volume 33
_journal_year 2014
_chemical_formula_sum 'C43 H55 F Hf2 N2 O2'
_chemical_formula_weight 1007.87
_chemical_name_systematic
;
 ?
;
_space_group_IT_number 15
_symmetry_cell_setting monoclinic
_symmetry_space_group_name_Hall '-C 2yc'
_symmetry_space_group_name_H-M 'C 1 2/c 1'
_atom_sites_solution_hydrogens geom
_atom_sites_solution_primary direct
_atom_sites_solution_secondary difmap
_audit_creation_method SHELXL-97
_cell_angle_alpha 90.000
_cell_angle_beta 115.957(5)
_cell_angle_gamma 90.000
_cell_formula_units_Z 8
_cell_length_a 34.045(5)
_cell_length_b 16.260(5)
_cell_length_c 15.844(5)
_cell_measurement_reflns_used 9749
_cell_measurement_temperature 100(2)
_cell_measurement_theta_max 27.49
_cell_measurement_theta_min 2.50
_cell_volume 7886(4)
_computing_cell_refinement 'Bruker SAINT'
_computing_data_collection 'Bruker APEX2'
_computing_data_reduction 'Bruker SAINT'
_computing_molecular_graphics 'ORTEP3 (Farraguia, 1994)'
_computing_structure_refinement 'SHELXL-97 (Sheldrick, 2008)'
_computing_structure_solution 'SIR92 (Giacavazzo, 1993)'
_diffrn_ambient_temperature 100(2)
_diffrn_measured_fraction_theta_full 0.988
_diffrn_measured_fraction_theta_max 0.988
_diffrn_measurement_device_type 'Bruker APEX II CCD'
_diffrn_measurement_method 'phi and omega scans'
_diffrn_radiation_monochromator graphite
_diffrn_radiation_source 'fine-focus sealed tube'
_diffrn_radiation_type MoK\a
_diffrn_radiation_wavelength 0.71073
_diffrn_reflns_av_R_equivalents 0.0300
_diffrn_reflns_av_sigmaI/netI 0.0268
_diffrn_reflns_limit_h_max 44
_diffrn_reflns_limit_h_min -41
_diffrn_reflns_limit_k_max 20
_diffrn_reflns_limit_k_min -19
_diffrn_reflns_limit_l_max 20
_diffrn_reflns_limit_l_min -20
_diffrn_reflns_number 34656
_diffrn_reflns_theta_full 27.53
_diffrn_reflns_theta_max 27.53
_diffrn_reflns_theta_min 1.80
_exptl_absorpt_coefficient_mu 5.304
_exptl_absorpt_correction_T_max 0.7456
_exptl_absorpt_correction_T_min 0.4895
_exptl_absorpt_correction_type multi-scan
_exptl_absorpt_process_details 'SADABS V2008/1 (Bruker AXS)'
_exptl_crystal_colour colourless
_exptl_crystal_density_diffrn 1.698
_exptl_crystal_density_method 'not measured'
_exptl_crystal_description plate
_exptl_crystal_F_000 3968
_exptl_crystal_size_max 0.24
_exptl_crystal_size_mid 0.217
_exptl_crystal_size_min 0.072
_refine_diff_density_max 1.606
_refine_diff_density_min -1.049
_refine_diff_density_rms 0.113
_refine_ls_extinction_method none
_refine_ls_goodness_of_fit_ref 1.054
_refine_ls_hydrogen_treatment constr
_refine_ls_matrix_type full
_refine_ls_number_parameters 492
_refine_ls_number_reflns 8977
_refine_ls_number_restraints 8
_refine_ls_restrained_S_all 1.054
_refine_ls_R_factor_all 0.0269
_refine_ls_R_factor_gt 0.0221
_refine_ls_shift/su_max 0.009
_refine_ls_shift/su_mean 0.000
_refine_ls_structure_factor_coef Fsqd
_refine_ls_weighting_details 'calc w=1/[\s^2^(Fo^2^)+(0.0249P)^2^+25.5888P] where P=(Fo^2^+2Fc^2^)/3'
_refine_ls_weighting_scheme calc
_refine_ls_wR_factor_gt 0.0536
_refine_ls_wR_factor_ref 0.0566
_reflns_number_gt 8018
_reflns_number_total 8977
_reflns_threshold_expression >2\s(I)
_cod_data_source_file om500393n_si_002.cif
_cod_data_source_block sps83
_cod_depositor_comments 'Adding full bibliography for 4083916--4083924.cif.'
_cod_original_sg_symbol_H-M C2/c
_cod_database_code 4083922

loop_
_symmetry_equiv_pos_as_xyz
'x, y, z'
'-x, y, -z+1/2'
'x+1/2, y+1/2, z'
'-x+1/2, y+1/2, -z+1/2'
'-x, -y, -z'
'x, -y, z-1/2'
'-x+1/2, -y+1/2, -z'
'x+1/2, -y+1/2, z-1/2'

loop_
_atom_site_label
_atom_site_type_symbol
_atom_site_fract_x
_atom_site_fract_y
_atom_site_fract_z
_atom_site_U_iso_or_equiv
_atom_site_adp_type
_atom_site_occupancy
_atom_site_symmetry_multiplicity
_atom_site_calc_flag
_atom_site_refinement_flags
_atom_site_disorder_assembly
_atom_site_disorder_group
C1 C 0.27761(11) 0.6000(2) 0.2001(2) 0.0258(7) Uani 1 1 d . . .
H1 H 0.2500 0.5798 0.1919 0.031 Uiso 1 1 calc R . .
C2 C 0.28606(11) 0.6815(2) 0.1800(2) 0.0245(7) Uani 1 1 d . . .
C3 C 0.33117(11) 0.6842(2) 0.2015(2) 0.0245(7) Uani 1 1 d . . .
H3 H 0.3463 0.7311 0.1951 0.029 Uiso 1 1 calc R . .
C4 C 0.35006(11) 0.6063(2) 0.2338(2) 0.0258(7) Uani 1 1 d . . .
C5 C 0.31646(11) 0.5541(2) 0.2341(2) 0.0250(7) Uani 1 1 d . . .
C6 C 0.25186(11) 0.7462(2) 0.1303(2) 0.0310(7) Uani 1 1 d . . .
H6A H 0.2450 0.7465 0.0634 0.047 Uiso 1 1 calc R . .
H6B H 0.2630 0.8003 0.1574 0.047 Uiso 1 1 calc R . .
H6C H 0.2254 0.7337 0.1376 0.047 Uiso 1 1 calc R . .
C7 C 0.39556(12) 0.5799(2) 0.2539(3) 0.0329(8) Uani 1 1 d . . .
H7A H 0.3960 0.5598 0.1961 0.049 Uiso 1 1 calc R . .
H7B H 0.4049 0.5359 0.3009 0.049 Uiso 1 1 calc R . .
H7C H 0.4154 0.6268 0.2780 0.049 Uiso 1 1 calc R . .
C8 C 0.32099(13) 0.4652(2) 0.2611(3) 0.0339(8) Uani 1 1 d . . .
H8A H 0.2971 0.4493 0.2764 0.051 Uiso 1 1 calc R . .
H8B H 0.3490 0.4564 0.3160 0.051 Uiso 1 1 calc R . .
H8C H 0.3199 0.4317 0.2087 0.051 Uiso 1 1 calc R . .
C9 C 0.26777(11) 0.5913(2) 0.3855(2) 0.0247(7) Uani 1 1 d . . .
H9 H 0.2499 0.5519 0.3410 0.030 Uiso 1 1 calc R . .
C10 C 0.25947(11) 0.6773(2) 0.3808(2) 0.0237(7) Uani 1 1 d . . .
C11 C 0.29395(10) 0.71204(19) 0.4606(2) 0.0215(6) Uani 1 1 d . . .
H11 H 0.2970 0.7688 0.4763 0.026 Uiso 1 1 calc R . .
C12 C 0.32318(11) 0.6497(2) 0.5136(2) 0.0229(6) Uani 1 1 d . . .
C13 C 0.30623(11) 0.5738(2) 0.4656(2) 0.0241(7) Uani 1 1 d . . .
C14 C 0.21784(11) 0.7179(2) 0.3137(3) 0.0309(7) Uani 1 1 d . . .
H14A H 0.1972 0.7196 0.3416 0.046 Uiso 1 1 calc R . .
H14B H 0.2050 0.6864 0.2550 0.046 Uiso 1 1 calc R . .
H14C H 0.2241 0.7740 0.3007 0.046 Uiso 1 1 calc R . .
C15 C 0.36290(12) 0.6614(2) 0.6047(2) 0.0294(7) Uani 1 1 d . . .
H15A H 0.3769 0.7137 0.6035 0.044 Uiso 1 1 calc R . .
H15B H 0.3834 0.6162 0.6139 0.044 Uiso 1 1 calc R . .
H15C H 0.3544 0.6618 0.6563 0.044 Uiso 1 1 calc R . .
C16 C 0.32385(12) 0.4897(2) 0.4999(2) 0.0291(7) Uani 1 1 d . . .
H16A H 0.3141 0.4716 0.5466 0.044 Uiso 1 1 calc R . .
H16B H 0.3558 0.4912 0.5286 0.044 Uiso 1 1 calc R . .
H16C H 0.3132 0.4513 0.4470 0.044 Uiso 1 1 calc R . .
C25 C 0.31964(10) 0.9414(2) 0.2797(2) 0.0218(6) Uani 1 1 d . B .
C26 C 0.33720(10) 1.01320(19) 0.3337(2) 0.0209(6) Uani 1 1 d . B .
H26 H 0.3532 1.0546 0.3201 0.025 Uiso 1 1 calc R . .
C27 C 0.32706(10) 1.01332(19) 0.4109(2) 0.0201(6) Uani 1 1 d . . .
C28 C 0.30174(10) 0.94210(19) 0.4038(2) 0.0185(6) Uani 1 1 d . . .
C29 C 0.29771(10) 0.89805(19) 0.3238(2) 0.0195(6) Uani 1 1 d . B .
H29 H 0.2827 0.8474 0.3029 0.023 Uiso 1 1 calc R . .
C30 C 0.32106(13) 0.9246(2) 0.1876(2) 0.0321(8) Uani 1 1 d . . .
H30A H 0.2919 0.9331 0.1360 0.048 Uiso 1 1 calc R . .
H30B H 0.3303 0.8677 0.1866 0.048 Uiso 1 1 calc R . .
H30C H 0.3419 0.9622 0.1803 0.048 Uiso 1 1 calc R . .
C31 C 0.33752(13) 1.0792(2) 0.4840(2) 0.0313(8) Uani 1 1 d . . .
H31A H 0.3507 1.1263 0.4674 0.047 Uiso 1 1 calc R . .
H31B H 0.3580 1.0576 0.5452 0.047 Uiso 1 1 calc R . .
H31C H 0.3106 1.0968 0.4869 0.047 Uiso 1 1 calc R . .
C32 C 0.27896(11) 0.9273(2) 0.4650(2) 0.0240(7) Uani 1 1 d . . .
H32A H 0.2588 0.8808 0.4403 0.036 Uiso 1 1 calc R . .
H32B H 0.2625 0.9766 0.4656 0.036 Uiso 1 1 calc R . .
H32C H 0.3007 0.9149 0.5291 0.036 Uiso 1 1 calc R . .
C33 C 0.38593(10) 0.87901(19) 0.6438(2) 0.0217(6) Uani 1 1 d . . .
C34 C 0.40592(10) 0.7062(2) 0.4498(2) 0.0247(7) Uani 1 1 d . . .
H34A H 0.4221 0.7213 0.5169 0.030 Uiso 1 1 calc R . .
H34B H 0.4263 0.7113 0.4207 0.030 Uiso 1 1 calc R . .
C35 C 0.39092(10) 0.61521(19) 0.4430(2) 0.0212(6) Uani 1 1 d . . .
C36 C 0.42070(11) 0.5596(2) 0.4897(2) 0.0290(7) Uani 1 1 d . . .
H36 H 0.4122 0.5036 0.4867 0.035 Uiso 1 1 calc R . .
C37 C 0.49037(16) 0.5188(3) 0.6064(4) 0.0601(13) Uani 1 1 d . . .
H37A H 0.4782 0.5049 0.6504 0.090 Uiso 1 1 calc R . .
H37B H 0.5202 0.5394 0.6414 0.090 Uiso 1 1 calc R . .
H37C H 0.4907 0.4696 0.5710 0.090 Uiso 1 1 calc R . .
N1 N 0.36864(8) 0.76601(16) 0.40268(17) 0.0191(5) Uani 1 1 d . B .
N2 N 0.38317(9) 0.88525(16) 0.56745(18) 0.0210(5) Uani 1 1 d . B .
O1 O 0.38864(10) 0.87267(18) 0.72137(17) 0.0388(6) Uani 1 1 d . . .
O2 O 0.46404(9) 0.58075(17) 0.5430(2) 0.0421(7) Uani 1 1 d . . .
Hf1 Hf 0.327062(4) 0.663582(7) 0.356613(8) 0.01647(4) Uani 1 1 d . . .
Hf2 Hf 0.378656(4) 0.889643(7) 0.429274(8) 0.01514(4) Uani 1 1 d . . .
C1B C 0.3785(3) 0.2968(8) 0.4291(9) 0.045(3) Uiso 0.528(8) 1 d PD A 1
H1B H 0.3497 0.2925 0.3801 0.054 Uiso 0.528(8) 1 calc PR A 1
C2B C 0.3847(4) 0.2958(6) 0.5183(8) 0.049(3) Uiso 0.528(8) 1 d P A 1
H2B H 0.3601 0.2967 0.5318 0.058 Uiso 0.528(8) 1 calc PR A 1
C5B C 0.4563(3) 0.3093(5) 0.4757(7) 0.040(2) Uiso 0.528(8) 1 d PD A 1
H5B H 0.4805 0.3156 0.4612 0.049 Uiso 0.528(8) 1 calc PR A 1
C6B C 0.4138(3) 0.3039(5) 0.4069(6) 0.0401(19) Uiso 0.528(8) 1 d PD A 1
H6B1 H 0.4084 0.3051 0.3428 0.048 Uiso 0.528(8) 1 calc PR A 1
C3B C 0.4262(3) 0.2936(6) 0.5914(7) 0.046(2) Uiso 0.528(8) 1 d PD A 1
H3B H 0.4308 0.2848 0.6543 0.056 Uiso 0.528(8) 1 calc PR A 1
C4B C 0.4615(3) 0.3049(6) 0.5686(6) 0.046(2) Uiso 0.528(8) 1 d PD A 1
F1B F 0.5020(2) 0.3089(4) 0.6409(5) 0.086(3) Uiso 0.528(8) 1 d P A 1
F1A F 0.4636(5) 0.3167(9) 0.6684(12) 0.181(7) Uiso 0.472(8) 1 d P A 2
C2A C 0.3993(4) 0.3010(7) 0.5452(8) 0.050(3) Uiso 0.472(8) 1 d PD A 2
H2A H 0.3845 0.2997 0.5840 0.060 Uiso 0.472(8) 1 calc PR A 2
C4A C 0.4651(4) 0.3069(8) 0.5222(11) 0.071(4) Uiso 0.472(8) 1 d PD A 2
H4A H 0.4956 0.3165 0.5468 0.085 Uiso 0.472(8) 1 calc PR A 2
C6A C 0.3956(6) 0.2820(10) 0.3870(11) 0.087(5) Uiso 0.472(8) 1 d PD A 2
H6A1 H 0.3790 0.2671 0.3231 0.105 Uiso 0.472(8) 1 calc PR A 2
C5A C 0.4400(6) 0.2915(10) 0.4272(10) 0.084(4) Uiso 0.472(8) 1 d PD A 2
H5A H 0.4545 0.2874 0.3881 0.101 Uiso 0.472(8) 1 calc PR A 2
C3A C 0.4436(4) 0.3079(8) 0.5812(9) 0.064(3) Uiso 0.472(8) 1 d PD A 2
C1A C 0.3772(5) 0.2961(11) 0.4482(9) 0.065(5) Uiso 0.472(8) 1 d PD A 2
H1A H 0.3464 0.3031 0.4210 0.078 Uiso 0.472(8) 1 calc PR A 2
C17A C 0.43997(18) 0.8858(4) 0.3815(4) 0.0282(14) Uani 0.716(5) 1 d P B 1
C18A C 0.42918(16) 0.9685(5) 0.3807(5) 0.0283(11) Uani 0.716(5) 1 d P B 1
H18A H 0.4161 1.0015 0.3260 0.034 Uiso 0.716(5) 1 calc PR B 1
C19A C 0.44028(17) 0.9961(3) 0.4726(6) 0.0266(11) Uani 0.716(5) 1 d P B 1
C20A C 0.45884(17) 0.9290(5) 0.5325(4) 0.0274(12) Uani 0.716(5) 1 d P B 1
C21A C 0.45831(16) 0.8606(3) 0.4761(5) 0.0249(12) Uani 0.716(5) 1 d P B 1
H21A H 0.4686 0.8069 0.4984 0.030 Uiso 0.716(5) 1 calc PR B 1
C22A C 0.43724(19) 0.8349(4) 0.2993(4) 0.0395(14) Uani 0.716(5) 1 d P B 1
H22A H 0.4193 0.8638 0.2407 0.059 Uiso 0.716(5) 1 calc PR B 1
H22B H 0.4239 0.7815 0.2998 0.059 Uiso 0.716(5) 1 calc PR B 1
H22C H 0.4667 0.8264 0.3043 0.059 Uiso 0.716(5) 1 calc PR B 1
C23A C 0.43798(18) 1.0827(4) 0.5023(5) 0.0444(15) Uani 0.716(5) 1 d P B 1
H23A H 0.4271 1.0827 0.5502 0.067 Uiso 0.716(5) 1 calc PR B 1
H23B H 0.4181 1.1147 0.4478 0.067 Uiso 0.716(5) 1 calc PR B 1
H23C H 0.4672 1.1074 0.5282 0.067 Uiso 0.716(5) 1 calc PR B 1
C24A C 0.47946(17) 0.9305(4) 0.6375(4) 0.0440(15) Uani 0.716(5) 1 d P B 1
H24A H 0.5109 0.9402 0.6613 0.066 Uiso 0.716(5) 1 calc PR B 1
H24B H 0.4746 0.8776 0.6609 0.066 Uiso 0.716(5) 1 calc PR B 1
H24C H 0.4664 0.9746 0.6589 0.066 Uiso 0.716(5) 1 calc PR B 1
C20B C 0.4622(4) 0.8835(11) 0.5279(12) 0.0261(14) Uani 0.284(5) 1 d P B 2
C24B C 0.4859(4) 0.8377(7) 0.6204(8) 0.0261(14) Uani 0.284(5) 1 d P B 2
H24D H 0.5165 0.8548 0.6507 0.039 Uiso 0.284(5) 1 calc PR B 2
H24E H 0.4842 0.7783 0.6084 0.039 Uiso 0.284(5) 1 calc PR B 2
H24F H 0.4720 0.8504 0.6617 0.039 Uiso 0.284(5) 1 calc PR B 2
C19B C 0.4510(5) 0.9676(13) 0.5202(14) 0.0261(14) Uani 0.284(5) 1 d P B 2
C23B C 0.4578(4) 1.0248(8) 0.6007(8) 0.0261(14) Uani 0.284(5) 1 d P B 2
H23D H 0.4884 1.0425 0.6310 0.039 Uiso 0.284(5) 1 calc PR B 2
H23E H 0.4507 0.9959 0.6464 0.039 Uiso 0.284(5) 1 calc PR B 2
H23F H 0.4389 1.0729 0.5768 0.039 Uiso 0.284(5) 1 calc PR B 2
C22B C 0.4271(4) 0.9167(8) 0.2713(8) 0.0261(14) Uani 0.284(5) 1 d P B 2
H22D H 0.4100 0.9647 0.2376 0.039 Uiso 0.284(5) 1 calc PR B 2
H22E H 0.4109 0.8664 0.2424 0.039 Uiso 0.284(5) 1 calc PR B 2
H22F H 0.4551 0.9165 0.2680 0.039 Uiso 0.284(5) 1 calc PR B 2
C18B C 0.4350(5) 0.9909(10) 0.4273(15) 0.0261(14) Uani 0.284(5) 1 d P B 2
H18B H 0.4257 1.0446 0.4033 0.031 Uiso 0.284(5) 1 calc PR B 2
C17B C 0.4350(6) 0.9205(15) 0.3735(12) 0.0261(14) Uani 0.284(5) 1 d P B 2
C21B C 0.4524(6) 0.8580(12) 0.4363(14) 0.0261(14) Uani 0.284(5) 1 d P B 2
H21B H 0.4573 0.8039 0.4201 0.031 Uiso 0.284(5) 1 calc PR B 2

loop_
_atom_site_aniso_label
_atom_site_aniso_U_11
_atom_site_aniso_U_22
_atom_site_aniso_U_33
_atom_site_aniso_U_23
_atom_site_aniso_U_13
_atom_site_aniso_U_12
C1 0.0234(16) 0.0330(18) 0.0208(16) -0.0088(13) 0.0094(13) -0.0045(14)
C2 0.0237(16) 0.0333(18) 0.0143(14) -0.0046(12) 0.0063(12) -0.0005(14)
C3 0.0265(17) 0.0317(17) 0.0178(15) -0.0049(12) 0.0120(13) -0.0032(14)
C4 0.0250(17) 0.0351(19) 0.0203(16) -0.0070(13) 0.0128(13) -0.0007(14)
C5 0.0288(17) 0.0269(17) 0.0222(16) -0.0111(13) 0.0137(14) -0.0047(14)
C6 0.0282(18) 0.0369(19) 0.0217(16) -0.0044(14) 0.0050(14) -0.0004(15)
C7 0.0278(18) 0.047(2) 0.0300(18) -0.0050(15) 0.0180(15) 0.0037(16)
C8 0.036(2) 0.0282(18) 0.038(2) -0.0093(15) 0.0176(17) -0.0008(15)
C9 0.0265(17) 0.0234(16) 0.0322(18) -0.0027(13) 0.0202(15) -0.0054(13)
C10 0.0211(16) 0.0242(16) 0.0324(18) 0.0024(13) 0.0178(14) 0.0002(13)
C11 0.0267(16) 0.0201(15) 0.0281(16) -0.0003(12) 0.0214(14) -0.0009(12)
C12 0.0287(17) 0.0247(16) 0.0221(16) 0.0003(12) 0.0173(14) -0.0028(13)
C13 0.0284(17) 0.0229(16) 0.0292(17) 0.0024(13) 0.0204(14) -0.0021(13)
C14 0.0230(17) 0.0322(19) 0.041(2) 0.0025(15) 0.0169(15) 0.0004(14)
C15 0.036(2) 0.0318(19) 0.0219(17) -0.0009(13) 0.0145(15) -0.0019(15)
C16 0.0355(19) 0.0237(17) 0.0334(18) 0.0045(13) 0.0201(16) 0.0017(14)
C25 0.0208(15) 0.0291(16) 0.0139(14) 0.0048(12) 0.0061(12) 0.0065(13)
C26 0.0172(14) 0.0240(16) 0.0212(15) 0.0081(12) 0.0082(12) 0.0015(12)
C27 0.0223(15) 0.0182(15) 0.0206(15) 0.0027(11) 0.0101(12) 0.0014(12)
C28 0.0161(14) 0.0216(15) 0.0189(14) 0.0042(11) 0.0086(12) 0.0026(12)
C29 0.0131(14) 0.0213(15) 0.0208(15) 0.0013(11) 0.0043(12) 0.0010(11)
C30 0.042(2) 0.038(2) 0.0201(16) 0.0076(14) 0.0172(15) 0.0154(17)
C31 0.044(2) 0.0226(17) 0.0247(17) -0.0011(13) 0.0124(16) -0.0012(15)
C32 0.0254(16) 0.0259(17) 0.0291(17) 0.0055(13) 0.0197(14) 0.0047(13)
C33 0.0204(15) 0.0227(16) 0.0228(16) -0.0023(12) 0.0102(13) -0.0009(12)
C34 0.0214(15) 0.0240(17) 0.0249(16) 0.0021(12) 0.0068(13) 0.0025(13)
C35 0.0186(15) 0.0247(16) 0.0210(15) 0.0002(12) 0.0092(12) 0.0003(12)
C36 0.0289(18) 0.0272(17) 0.0336(18) 0.0024(14) 0.0162(15) 0.0042(14)
C37 0.044(3) 0.061(3) 0.058(3) 0.018(2) 0.007(2) 0.021(2)
N1 0.0179(12) 0.0220(13) 0.0189(12) 0.0017(10) 0.0096(10) 0.0002(10)
N2 0.0178(13) 0.0268(14) 0.0180(13) 0.0014(10) 0.0075(10) -0.0007(10)
O1 0.0512(17) 0.0490(16) 0.0208(12) -0.0026(11) 0.0200(12) 0.0000(13)
O2 0.0247(13) 0.0397(15) 0.0526(17) 0.0106(13) 0.0083(12) 0.0103(12)
Hf1 0.01573(7) 0.01885(7) 0.01704(7) -0.00171(4) 0.00920(5) -0.00070(4)
Hf2 0.01317(6) 0.01946(7) 0.01430(6) 0.00068(4) 0.00739(5) -0.00137(4)
C17A 0.015(2) 0.043(3) 0.031(3) 0.001(3) 0.014(2) -0.001(3)
C18A 0.017(2) 0.036(3) 0.037(3) 0.013(2) 0.016(2) -0.002(2)
C19A 0.015(2) 0.026(3) 0.040(3) 0.000(3) 0.013(2) -0.0066(19)
C20A 0.019(3) 0.039(3) 0.024(3) -0.002(3) 0.008(2) -0.007(3)
C21A 0.013(2) 0.022(2) 0.036(3) 0.008(3) 0.007(3) 0.0012(18)
C22A 0.033(3) 0.054(4) 0.042(3) -0.007(3) 0.027(3) -0.002(3)
C23A 0.027(3) 0.038(3) 0.070(4) -0.012(3) 0.022(3) -0.014(2)
C24A 0.023(3) 0.068(4) 0.032(3) -0.004(3) 0.004(2) -0.016(3)
C20B 0.018(2) 0.034(3) 0.027(3) -0.008(2) 0.011(2) -0.007(2)
C24B 0.018(2) 0.034(3) 0.027(3) -0.008(2) 0.011(2) -0.007(2)
C19B 0.018(2) 0.034(3) 0.027(3) -0.008(2) 0.011(2) -0.007(2)
C23B 0.018(2) 0.034(3) 0.027(3) -0.008(2) 0.011(2) -0.007(2)
C22B 0.018(2) 0.034(3) 0.027(3) -0.008(2) 0.011(2) -0.007(2)
C18B 0.018(2) 0.034(3) 0.027(3) -0.008(2) 0.011(2) -0.007(2)
C17B 0.018(2) 0.034(3) 0.027(3) -0.008(2) 0.011(2) -0.007(2)
C21B 0.018(2) 0.034(3) 0.027(3) -0.008(2) 0.011(2) -0.007(2)

loop_
_atom_type_symbol
_atom_type_description
_atom_type_scat_dispersion_real
_atom_type_scat_dispersion_imag
_atom_type_scat_source
C C 0.0033 0.0016 'International Tables Vol C Tables 4.2.6.8 and 6.1.1.4'
H H 0.0000 0.0000 'International Tables Vol C Tables 4.2.6.8 and 6.1.1.4'
N N 0.0061 0.0033 'International Tables Vol C Tables 4.2.6.8 and 6.1.1.4'
O O 0.0106 0.0060 'International Tables Vol C Tables 4.2.6.8 and 6.1.1.4'
Hf Hf -0.5830 6.1852 'International Tables Vol C Tables 4.2.6.8 and 6.1.1.4'
F F 0.0171 0.0103 'International Tables Vol C Tables 4.2.6.8 and 6.1.1.4'

loop_
_geom_angle_atom_site_label_1
_geom_angle_atom_site_label_2
_geom_angle_atom_site_label_3
_geom_angle
C5 C1 C2 109.4(3)
C5 C1 Hf1 74.35(18)
C2 C1 Hf1 74.07(18)
C1 C2 C3 106.2(3)
C1 C2 C6 125.5(3)
C3 C2 C6 127.5(3)
C1 C2 Hf1 73.35(18)
C3 C2 Hf1 73.99(18)
C6 C2 Hf1 125.6(2)
C4 C3 C2 109.4(3)
C4 C3 Hf1 75.00(18)
C2 C3 Hf1 73.53(17)
C3 C4 C5 107.2(3)
C3 C4 C7 126.7(3)
C5 C4 C7 125.8(3)
C3 C4 Hf1 72.97(17)
C5 C4 Hf1 72.65(17)
C7 C4 Hf1 124.8(2)
C1 C5 C4 107.7(3)
C1 C5 C8 125.8(3)
C4 C5 C8 126.4(3)
C1 C5 Hf1 73.46(18)
C4 C5 Hf1 74.95(17)
C8 C5 Hf1 119.8(2)
C13 C9 C10 109.5(3)
C13 C9 Hf1 75.85(18)
C10 C9 Hf1 72.05(17)
C11 C10 C9 106.2(3)
C11 C10 C14 127.9(3)
C9 C10 C14 125.0(3)
C11 C10 Hf1 73.34(17)
C9 C10 Hf1 75.25(18)
C14 C10 Hf1 125.2(2)
C12 C11 C10 109.7(3)
C12 C11 Hf1 76.16(17)
C10 C11 Hf1 73.83(17)
C11 C12 C13 106.8(3)
C11 C12 C15 125.9(3)
C13 C12 C15 127.3(3)
C11 C12 Hf1 71.44(16)
C13 C12 Hf1 74.96(17)
C15 C12 Hf1 121.1(2)
C9 C13 C12 107.9(3)
C9 C13 C16 125.7(3)
C12 C13 C16 126.2(3)
C9 C13 Hf1 72.56(17)
C12 C13 Hf1 72.74(17)
C16 C13 Hf1 125.1(2)
C29 C25 C26 106.7(3)
C29 C25 C30 129.5(3)
C26 C25 C30 123.4(3)
C29 C25 Hf2 75.03(17)
C26 C25 Hf2 75.66(17)
C30 C25 Hf2 120.4(2)
C27 C26 C25 109.1(3)
C27 C26 Hf2 76.52(17)
C25 C26 Hf2 71.68(17)
C26 C27 C28 107.6(3)
C26 C27 C31 127.2(3)
C28 C27 C31 125.0(3)
C26 C27 Hf2 71.71(17)
C28 C27 Hf2 74.63(17)
C31 C27 Hf2 123.0(2)
C29 C28 C27 107.6(2)
C29 C28 C32 128.7(3)
C27 C28 C32 123.2(3)
C29 C28 Hf2 70.69(16)
C27 C28 Hf2 73.79(17)
C32 C28 Hf2 127.8(2)
C28 C29 C25 109.0(3)
C28 C29 Hf2 77.53(17)
C25 C29 Hf2 72.22(17)
N2 C33 O1 179.9(4)
N1 C34 C35 113.5(3)
N1 C34 Hf1 55.99(14)
C35 C34 Hf1 57.71(16)
C36 C35 C34 117.8(3)
C36 C35 Hf1 157.6(3)
C34 C35 Hf1 84.60(18)
C35 C36 O2 121.6(3)
C34 N1 Hf2 120.05(19)
C34 N1 Hf1 87.36(17)
Hf2 N1 Hf1 151.06(13)
C33 N2 Hf2 176.9(3)
C36 O2 C37 115.3(3)
N1 Hf1 C35 74.25(11)
N1 Hf1 C11 87.17(10)
C35 Hf1 C11 108.58(11)
N1 Hf1 C10 113.66(10)
C35 Hf1 C10 132.62(11)
C11 Hf1 C10 32.84(11)
N1 Hf1 C1 136.34(10)
C35 Hf1 C1 121.93(11)
C11 Hf1 C1 118.48(11)
C10 Hf1 C1 85.66(11)
N1 Hf1 C34 36.66(10)
C35 Hf1 C34 37.68(11)
C11 Hf1 C34 101.46(11)
C10 Hf1 C34 134.29(11)
C1 Hf1 C34 139.94(11)
N1 Hf1 C2 104.72(10)
C35 Hf1 C2 131.24(11)
C11 Hf1 C2 120.13(11)
C10 Hf1 C2 93.42(11)
C1 Hf1 C2 32.57(11)
C34 Hf1 C2 122.91(11)
N1 Hf1 C5 132.10(10)
C35 Hf1 C5 89.76(11)
C11 Hf1 C5 140.47(10)
C10 Hf1 C5 110.29(11)
C1 Hf1 C5 32.18(11)
C34 Hf1 C5 113.42(11)
C2 Hf1 C5 54.03(11)
N1 Hf1 C3 85.28(10)
C35 Hf1 C3 101.26(11)
C11 Hf1 C3 145.87(11)
C10 Hf1 C3 125.40(11)
C1 Hf1 C3 53.22(11)
C34 Hf1 C3 92.00(11)
C2 Hf1 C3 32.47(10)
C5 Hf1 C3 53.39(11)
N1 Hf1 C9 140.46(10)
C35 Hf1 C9 112.20(12)
C11 Hf1 C9 53.42(10)
C10 Hf1 C9 32.70(10)
C1 Hf1 C9 75.37(11)
C34 Hf1 C9 138.10(11)
C2 Hf1 C9 98.88(11)
C5 Hf1 C9 87.43(11)
C3 Hf1 C9 128.17(11)
N1 Hf1 C12 92.63(10)
C35 Hf1 C12 79.45(11)
C11 Hf1 C12 32.39(10)
C10 Hf1 C12 54.30(11)
C1 Hf1 C12 128.43(11)
C34 Hf1 C12 87.13(11)
C2 Hf1 C12 147.60(11)
C5 Hf1 C12 129.08(11)
C3 Hf1 C12 177.50(10)
C9 Hf1 C12 53.24(11)
N1 Hf1 C4 99.71(10)
C35 Hf1 C4 77.92(11)
C11 Hf1 C4 171.74(11)
C10 Hf1 C4 138.91(11)
C1 Hf1 C4 53.28(11)
C34 Hf1 C4 86.80(11)
C2 Hf1 C4 53.82(11)
C5 Hf1 C4 32.40(10)
C3 Hf1 C4 32.03(11)
C9 Hf1 C4 119.83(11)
C12 Hf1 C4 150.11(11)
N1 Hf2 N2 96.26(10)
N1 Hf2 C17B 102.1(6)
N2 Hf2 C17B 130.7(4)
N1 Hf2 C25 98.26(11)
N2 Hf2 C25 130.96(10)
C17B Hf2 C25 91.2(5)
N1 Hf2 C17A 89.94(17)
N2 Hf2 C17A 127.85(17)
C17B Hf2 C17A 13.5(5)
C25 Hf2 C17A 98.78(17)
N1 Hf2 C21B 83.2(4)
N2 Hf2 C21B 109.0(5)
C17B Hf2 C21B 31.6(6)
C25 Hf2 C21B 119.0(5)
C17A Hf2 C21B 20.7(5)
N1 Hf2 C18A 120.7(2)
N2 Hf2 C18A 125.42(19)
C17B Hf2 C18A 18.9(5)
C25 Hf2 C18A 84.95(15)
C17A Hf2 C18A 32.12(18)
C21B Hf2 C18A 46.9(5)
N1 Hf2 C21A 86.44(15)
N2 Hf2 C21A 96.15(18)
C17B Hf2 C21A 41.1(5)
C25 Hf2 C21A 131.23(16)
C17A Hf2 C21A 32.47(18)
C21B Hf2 C21A 13.0(4)
C18A Hf2 C21A 52.79(17)
N1 Hf2 C29 83.22(10)
N2 Hf2 C29 104.42(10)
C17B Hf2 C29 122.8(4)
C25 Hf2 C29 32.75(10)
C17A Hf2 C29 127.72(16)
C21B Hf2 C29 145.0(4)
C18A Hf2 C29 117.62(14)
C21A Hf2 C29 157.83(19)
N1 Hf2 C26 130.81(10)
N2 Hf2 C26 114.27(10)
C17B Hf2 C26 86.7(6)
C25 Hf2 C26 32.67(10)
C17A Hf2 C26 99.11(19)
C21B Hf2 C26 118.1(5)
C18A Hf2 C26 72.01(15)
C21A Hf2 C26 124.63(13)
C29 Hf2 C26 53.26(10)
N1 Hf2 C18B 133.7(4)
N2 Hf2 C18B 108.7(5)
C17B Hf2 C18B 33.0(5)
C25 Hf2 C18B 93.9(4)
C17A Hf2 C18B 44.0(4)
C21B Hf2 C18B 52.3(6)
C18A Hf2 C18B 17.4(4)
C21A Hf2 C18B 53.4(4)
C29 Hf2 C18B 124.7(4)
C26 Hf2 C18B 72.9(4)
N1 Hf2 C19A 139.26(14)
N2 Hf2 C19A 93.7(2)
C17B Hf2 C19A 45.1(5)
C25 Hf2 C19A 104.51(19)
C17A Hf2 C19A 53.8(2)
C21B Hf2 C19A 56.2(4)
C18A Hf2 C19A 32.08(19)
C21A Hf2 C19A 53.20(17)
C29 Hf2 C19A 131.83(16)
C26 Hf2 C19A 78.58(17)
C18B Hf2 C19A 14.9(4)
C2B C1B C6B 120.8(11)
C1B C2B C3B 121.2(9)
C6B C5B C4B 115.5(7)
C5B C6B C1B 121.8(9)
C2B C3B C4B 117.1(8)
F1B C4B C5B 119.8(9)
F1B C4B C3B 117.2(8)
C5B C4B C3B 123.0(8)
C3A C2A C1A 115.6(12)
C5A C4A C3A 117.8(13)
C5A C6A C1A 113.6(15)
C6A C5A C4A 123.7(14)
F1A C3A C2A 116.1(15)
F1A C3A C4A 122.6(15)
C2A C3A C4A 121.3(12)
C6A C1A C2A 126.5(14)
C18A C17A C21A 106.3(5)
C18A C17A C22A 127.2(7)
C21A C17A C22A 126.1(7)
C18A C17A Hf2 74.2(3)
C21A C17A Hf2 74.1(3)
C22A C17A Hf2 121.8(4)
C17A C18A C19A 110.5(5)
C17A C18A Hf2 73.7(3)
C19A C18A Hf2 76.0(3)
C20A C19A C18A 106.8(5)
C20A C19A C23A 126.1(8)
C18A C19A C23A 126.7(7)
C20A C19A Hf2 74.3(3)
C18A C19A Hf2 71.9(3)
C23A C19A Hf2 124.6(3)
C19A C20A C21A 107.7(5)
C19A C20A C24A 126.4(8)
C21A C20A C24A 125.6(7)
C19A C20A Hf2 74.0(3)
C21A C20A Hf2 71.8(3)
C24A C20A Hf2 124.2(3)
C17A C21A C20A 108.7(5)
C17A C21A Hf2 73.4(3)
C20A C21A Hf2 75.8(3)
C21B C20B C19B 105.4(17)
C21B C20B C24B 129.6(18)
C19B C20B C24B 124.5(17)
C21B C20B Hf2 71.6(9)
C19B C20B Hf2 74.0(9)
C24B C20B Hf2 125.4(8)
C18B C19B C20B 108.8(15)
C18B C19B C23B 125.1(19)
C20B C19B C23B 125.9(19)
C18B C19B Hf2 72.9(9)
C20B C19B Hf2 74.2(9)
C23B C19B Hf2 122.1(9)
C19B C18B C17B 108.3(14)
C19B C18B Hf2 75.9(9)
C17B C18B Hf2 71.6(9)
C21B C17B C18B 106.0(14)
C21B C17B C22B 124.3(19)
C18B C17B C22B 128(2)
C21B C17B Hf2 75.4(10)
C18B C17B Hf2 75.5(9)
C22B C17B Hf2 124.3(10)
C17B C21B C20B 111.4(17)
C17B C21B Hf2 73.0(10)
C20B C21B Hf2 76.5(9)

loop_
_geom_bond_atom_site_label_1
_geom_bond_atom_site_label_2
_geom_bond_distance
C1 C5 1.405(5)
C1 C2 1.421(5)
C1 Hf1 2.529(3)
C2 C3 1.421(5)
C2 C6 1.510(5)
C2 Hf1 2.538(3)
C3 C4 1.411(5)
C3 Hf1 2.544(3)
C4 C5 1.426(5)
C4 C7 1.501(5)
C4 Hf1 2.570(3)
C5 C8 1.496(5)
C5 Hf1 2.540(3)
C9 C13 1.397(5)
C9 C10 1.421(5)
C9 Hf1 2.544(3)
C10 C11 1.413(5)
C10 C14 1.502(5)
C10 Hf1 2.503(3)
C11 C12 1.411(5)
C11 Hf1 2.497(3)
C12 C13 1.431(5)
C12 C15 1.497(5)
C12 Hf1 2.557(3)
C13 C16 1.497(5)
C13 Hf1 2.586(3)
C25 C29 1.414(4)
C25 C26 1.415(5)
C25 C30 1.507(4)
C25 Hf2 2.489(3)
C26 C27 1.408(4)
C26 Hf2 2.540(3)
C27 C28 1.419(4)
C27 C31 1.502(4)
C27 Hf2 2.601(3)
C28 C29 1.409(4)
C28 C32 1.503(4)
C28 Hf2 2.612(3)
C29 Hf2 2.525(3)
C33 N2 1.176(4)
C33 O1 1.195(4)
C34 N1 1.512(4)
C34 C35 1.553(5)
C34 Hf1 2.530(3)
C35 C36 1.318(5)
C35 Hf1 2.148(3)
C36 O2 1.385(4)
C37 O2 1.428(5)
N1 Hf2 2.052(3)
N1 Hf1 2.099(3)
N2 Hf2 2.128(3)
Hf2 C17B 2.489(17)
Hf2 C17A 2.514(5)
Hf2 C21B 2.518(16)
Hf2 C18A 2.520(4)
Hf2 C21A 2.523(5)
Hf2 C18B 2.540(14)
Hf2 C19A 2.571(5)
C1B C2B 1.335(15)
C1B C6B 1.398(8)
C2B C3B 1.381(14)
C5B C6B 1.383(8)
C5B C4B 1.406(8)
C3B C4B 1.410(8)
C4B F1B 1.355(11)
F1A C3A 1.253(18)
C2A C3A 1.363(9)
C2A C1A 1.387(9)
C4A C5A 1.390(9)
C4A C3A 1.417(19)
C6A C5A 1.37(2)
C6A C1A 1.384(9)
C17A C18A 1.393(8)
C17A C21A 1.408(8)
C17A C22A 1.510(8)
C18A C19A 1.408(8)
C19A C20A 1.402(8)
C19A C23A 1.497(8)
C20A C21A 1.423(9)
C20A C24A 1.495(7)
C20B C21B 1.40(2)
C20B C19B 1.41(2)
C20B C24B 1.523(19)
C19B C18B 1.38(2)
C19B C23B 1.510(18)
C22B C17B 1.52(2)
C18B C17B 1.43(2)
C17B C21B 1.36(3)

loop_
_geom_torsion_atom_site_label_1
_geom_torsion_atom_site_label_2
_geom_torsion_atom_site_label_3
_geom_torsion_atom_site_label_4
_geom_torsion
C5 C1 C2 C3 0.7(3)
Hf1 C1 C2 C3 67.3(2)
C5 C1 C2 C6 171.2(3)
Hf1 C1 C2 C6 -122.2(3)
C5 C1 C2 Hf1 -66.5(2)
C1 C2 C3 C4 0.2(3)
C6 C2 C3 C4 -170.1(3)
Hf1 C2 C3 C4 67.0(2)
C1 C2 C3 Hf1 -66.8(2)
C6 C2 C3 Hf1 122.9(3)
C2 C3 C4 C5 -1.0(3)
Hf1 C3 C4 C5 65.1(2)
C2 C3 C4 C7 172.9(3)
Hf1 C3 C4 C7 -121.1(3)
C2 C3 C4 Hf1 -66.1(2)
C2 C1 C5 C4 -1.3(3)
Hf1 C1 C5 C4 -67.7(2)
C2 C1 C5 C8 -178.5(3)
Hf1 C1 C5 C8 115.1(3)
C2 C1 C5 Hf1 66.4(2)
C3 C4 C5 C1 1.4(3)
C7 C4 C5 C1 -172.5(3)
Hf1 C4 C5 C1 66.7(2)
C3 C4 C5 C8 178.6(3)
C7 C4 C5 C8 4.7(5)
Hf1 C4 C5 C8 -116.1(3)
C3 C4 C5 Hf1 -65.3(2)
C7 C4 C5 Hf1 120.8(3)
C13 C9 C10 C11 -0.1(3)
Hf1 C9 C10 C11 -67.4(2)
C13 C9 C10 C14 -169.9(3)
Hf1 C9 C10 C14 122.9(3)
C13 C9 C10 Hf1 67.2(2)
C9 C10 C11 C12 0.3(3)
C14 C10 C11 C12 169.7(3)
Hf1 C10 C11 C12 -68.4(2)
C9 C10 C11 Hf1 68.7(2)
C14 C10 C11 Hf1 -122.0(3)
C10 C11 C12 C13 -0.4(3)
Hf1 C11 C12 C13 -67.2(2)
C10 C11 C12 C15 -177.7(3)
Hf1 C11 C12 C15 115.5(3)
C10 C11 C12 Hf1 66.8(2)
C10 C9 C13 C12 -0.1(3)
Hf1 C9 C13 C12 64.7(2)
C10 C9 C13 C16 174.2(3)
Hf1 C9 C13 C16 -121.0(3)
C10 C9 C13 Hf1 -64.8(2)
C11 C12 C13 C9 0.3(3)
C15 C12 C13 C9 177.5(3)
Hf1 C12 C13 C9 -64.5(2)
C11 C12 C13 C16 -174.0(3)
C15 C12 C13 C16 3.3(5)
Hf1 C12 C13 C16 121.2(3)
C11 C12 C13 Hf1 64.84(19)
C15 C12 C13 Hf1 -117.9(3)
C29 C25 C26 C27 1.2(3)
C30 C25 C26 C27 174.8(3)
Hf2 C25 C26 C27 -68.0(2)
C29 C25 C26 Hf2 69.2(2)
C30 C25 C26 Hf2 -117.2(3)
C25 C26 C27 C28 -1.7(3)
Hf2 C26 C27 C28 -66.6(2)
C25 C26 C27 C31 -177.1(3)
Hf2 C26 C27 C31 118.0(3)
C25 C26 C27 Hf2 64.9(2)
C26 C27 C28 C29 1.6(3)
C31 C27 C28 C29 177.1(3)
Hf2 C27 C28 C29 -63.0(2)
C26 C27 C28 C32 -170.4(3)
C31 C27 C28 C32 5.1(5)
Hf2 C27 C28 C32 125.0(3)
C26 C27 C28 Hf2 64.6(2)
C31 C27 C28 Hf2 -119.8(3)
C27 C28 C29 C25 -0.9(3)
C32 C28 C29 C25 170.5(3)
Hf2 C28 C29 C25 -66.0(2)
C27 C28 C29 Hf2 65.1(2)
C32 C28 C29 Hf2 -123.5(3)
C26 C25 C29 C28 -0.1(3)
C30 C25 C29 C28 -173.2(3)
Hf2 C25 C29 C28 69.5(2)
C26 C25 C29 Hf2 -69.6(2)
C30 C25 C29 Hf2 117.3(3)
N1 C34 C35 C36 -173.6(3)
Hf1 C34 C35 C36 -178.4(3)
N1 C34 C35 Hf1 4.8(2)
C34 C35 C36 O2 -0.3(5)
Hf1 C35 C36 O2 -176.1(5)
C35 C34 N1 Hf2 165.32(19)
Hf1 C34 N1 Hf2 170.2(2)
C35 C34 N1 Hf1 -4.9(2)
C35 C36 O2 C37 166.0(4)
C34 N1 Hf1 C35 3.35(16)
Hf2 N1 Hf1 C35 -158.9(3)
C34 N1 Hf1 C11 113.56(17)
Hf2 N1 Hf1 C11 -48.7(3)
C34 N1 Hf1 C10 133.48(17)
Hf2 N1 Hf1 C10 -28.8(3)
C34 N1 Hf1 C1 -116.67(19)
Hf2 N1 Hf1 C1 81.1(3)
Hf2 N1 Hf1 C34 -162.3(4)
C34 N1 Hf1 C2 -126.01(17)
Hf2 N1 Hf1 C2 71.7(3)
C34 N1 Hf1 C5 -71.5(2)
Hf2 N1 Hf1 C5 126.2(2)
C34 N1 Hf1 C3 -99.76(17)
Hf2 N1 Hf1 C3 98.0(3)
C34 N1 Hf1 C9 109.3(2)
Hf2 N1 Hf1 C9 -52.9(3)
C34 N1 Hf1 C12 81.62(17)
Hf2 N1 Hf1 C12 -80.6(3)
C34 N1 Hf1 C4 -71.05(17)
Hf2 N1 Hf1 C4 126.7(3)
C36 C35 Hf1 N1 173.0(7)
C34 C35 Hf1 N1 -3.27(16)
C36 C35 Hf1 C11 91.6(7)
C34 C35 Hf1 C11 -84.70(18)
C36 C35 Hf1 C10 65.1(7)
C34 C35 Hf1 C10 -111.16(19)
C36 C35 Hf1 C1 -51.8(7)
C34 C35 Hf1 C1 131.96(17)
C36 C35 Hf1 C34 176.3(8)
C36 C35 Hf1 C2 -91.0(7)
C34 C35 Hf1 C2 92.7(2)
C36 C35 Hf1 C5 -52.7(7)
C34 C35 Hf1 C5 130.98(18)
C36 C35 Hf1 C3 -105.2(7)
C34 C35 Hf1 C3 78.49(18)
C36 C35 Hf1 C9 34.4(7)
C34 C35 Hf1 C9 -141.89(17)
C36 C35 Hf1 C12 77.2(7)
C34 C35 Hf1 C12 -99.07(18)
C36 C35 Hf1 C4 -83.1(7)
C34 C35 Hf1 C4 100.59(18)
C12 C11 Hf1 N1 -99.4(2)
C10 C11 Hf1 N1 144.86(19)
C12 C11 Hf1 C35 -27.1(2)
C10 C11 Hf1 C35 -142.79(19)
C12 C11 Hf1 C10 115.7(3)
C12 C11 Hf1 C1 117.7(2)
C10 C11 Hf1 C1 2.0(2)
C12 C11 Hf1 C34 -65.5(2)
C10 C11 Hf1 C34 178.81(18)
C12 C11 Hf1 C2 155.18(18)
C10 C11 Hf1 C2 39.5(2)
C12 C11 Hf1 C5 86.5(2)
C10 C11 Hf1 C5 -29.2(3)
C12 C11 Hf1 C3 -176.74(19)
C10 C11 Hf1 C3 67.6(3)
C12 C11 Hf1 C9 77.2(2)
C10 C11 Hf1 C9 -38.50(18)
C10 C11 Hf1 C12 -115.7(3)
C11 C10 Hf1 N1 -38.9(2)
C9 C10 Hf1 N1 -151.16(19)
C14 C10 Hf1 N1 86.2(3)
C11 C10 Hf1 C35 51.2(2)
C9 C10 Hf1 C35 -61.1(3)
C14 C10 Hf1 C35 176.2(3)
C9 C10 Hf1 C11 -112.3(3)
C14 C10 Hf1 C11 125.0(4)
C11 C10 Hf1 C1 -178.2(2)
C9 C10 Hf1 C1 69.5(2)
C14 C10 Hf1 C1 -53.2(3)
C11 C10 Hf1 C34 -1.6(2)
C9 C10 Hf1 C34 -113.9(2)
C14 C10 Hf1 C34 123.4(3)
C11 C10 Hf1 C2 -146.58(19)
C9 C10 Hf1 C2 101.1(2)
C14 C10 Hf1 C2 -21.5(3)
C11 C10 Hf1 C5 160.66(18)
C9 C10 Hf1 C5 48.4(2)
C14 C10 Hf1 C5 -74.3(3)
C11 C10 Hf1 C3 -140.49(18)
C9 C10 Hf1 C3 107.2(2)
C14 C10 Hf1 C3 -15.4(3)
C11 C10 Hf1 C9 112.3(3)
C14 C10 Hf1 C9 -122.7(4)
C11 C10 Hf1 C12 36.47(18)
C9 C10 Hf1 C12 -75.8(2)
C14 C10 Hf1 C12 161.5(3)
C11 C10 Hf1 C4 179.63(18)
C9 C10 Hf1 C4 67.3(3)
C14 C10 Hf1 C4 -55.3(3)
C5 C1 Hf1 N1 99.1(2)
C2 C1 Hf1 N1 -16.9(3)
C5 C1 Hf1 C35 -1.8(2)
C2 C1 Hf1 C35 -117.9(2)
C5 C1 Hf1 C11 -141.75(19)
C2 C1 Hf1 C11 102.2(2)
C5 C1 Hf1 C10 -140.7(2)
C2 C1 Hf1 C10 103.30(19)
C5 C1 Hf1 C34 43.1(3)
C2 C1 Hf1 C34 -72.9(2)
C5 C1 Hf1 C2 116.0(3)
C2 C1 Hf1 C5 -116.0(3)
C5 C1 Hf1 C3 77.9(2)
C2 C1 Hf1 C3 -38.16(18)
C5 C1 Hf1 C9 -109.1(2)
C2 C1 Hf1 C9 134.8(2)
C5 C1 Hf1 C12 -104.5(2)
C2 C1 Hf1 C12 139.47(19)
C5 C1 Hf1 C4 37.59(19)
C2 C1 Hf1 C4 -78.4(2)
C35 C34 Hf1 N1 174.7(3)
N1 C34 Hf1 C35 -174.7(3)
N1 C34 Hf1 C11 -69.09(17)
C35 C34 Hf1 C11 105.63(18)
N1 C34 Hf1 C10 -68.2(2)
C35 C34 Hf1 C10 106.5(2)
N1 C34 Hf1 C1 106.5(2)
C35 C34 Hf1 C1 -78.7(2)
N1 C34 Hf1 C2 68.74(19)
C35 C34 Hf1 C2 -116.54(18)
N1 C34 Hf1 C5 129.92(16)
C35 C34 Hf1 C5 -55.4(2)
N1 C34 Hf1 C3 79.35(17)
C35 C34 Hf1 C3 -105.93(18)
N1 C34 Hf1 C9 -115.88(18)
C35 C34 Hf1 C9 58.8(2)
N1 C34 Hf1 C12 -98.30(16)
C35 C34 Hf1 C12 76.42(18)
N1 C34 Hf1 C4 110.98(17)
C35 C34 Hf1 C4 -74.30(18)
C1 C2 Hf1 N1 168.00(18)
C3 C2 Hf1 N1 55.2(2)
C6 C2 Hf1 N1 -69.9(3)
C1 C2 Hf1 C35 86.2(2)
C3 C2 Hf1 C35 -26.6(3)
C6 C2 Hf1 C35 -151.7(3)
C1 C2 Hf1 C11 -96.6(2)
C3 C2 Hf1 C11 150.53(19)
C6 C2 Hf1 C11 25.5(3)
C1 C2 Hf1 C10 -76.4(2)
C3 C2 Hf1 C10 170.7(2)
C6 C2 Hf1 C10 45.7(3)
C3 C2 Hf1 C1 -112.8(3)
C6 C2 Hf1 C1 122.1(4)
C1 C2 Hf1 C34 132.88(19)
C3 C2 Hf1 C34 20.1(2)
C6 C2 Hf1 C34 -105.0(3)
C1 C2 Hf1 C5 36.25(18)
C3 C2 Hf1 C5 -76.6(2)
C6 C2 Hf1 C5 158.4(3)
C1 C2 Hf1 C3 112.8(3)
C6 C2 Hf1 C3 -125.1(4)
C1 C2 Hf1 C9 -44.0(2)
C3 C2 Hf1 C9 -156.8(2)
C6 C2 Hf1 C9 78.1(3)
C1 C2 Hf1 C12 -71.8(3)
C3 C2 Hf1 C12 175.35(19)
C6 C2 Hf1 C12 50.3(4)
C1 C2 Hf1 C4 76.6(2)
C3 C2 Hf1 C4 -36.20(19)
C6 C2 Hf1 C4 -161.3(3)
C1 C5 Hf1 N1 -113.3(2)
C4 C5 Hf1 N1 0.9(3)
C8 C5 Hf1 N1 124.5(3)
C1 C5 Hf1 C35 178.4(2)
C4 C5 Hf1 C35 -67.4(2)
C8 C5 Hf1 C35 56.2(3)
C1 C5 Hf1 C11 58.8(3)
C4 C5 Hf1 C11 172.88(19)
C8 C5 Hf1 C11 -63.5(3)
C1 C5 Hf1 C10 42.4(2)
C4 C5 Hf1 C10 156.5(2)
C8 C5 Hf1 C10 -79.9(3)
C4 C5 Hf1 C1 114.1(3)
C8 C5 Hf1 C1 -122.2(4)
C1 C5 Hf1 C34 -151.36(19)
C4 C5 Hf1 C34 -37.2(2)
C8 C5 Hf1 C34 86.4(3)
C1 C5 Hf1 C2 -36.70(19)
C4 C5 Hf1 C2 77.4(2)
C8 C5 Hf1 C2 -158.9(3)
C1 C5 Hf1 C3 -77.3(2)
C4 C5 Hf1 C3 36.84(19)
C8 C5 Hf1 C3 160.5(3)
C1 C5 Hf1 C9 66.2(2)
C4 C5 Hf1 C9 -179.7(2)
C8 C5 Hf1 C9 -56.0(3)
C1 C5 Hf1 C12 102.3(2)
C4 C5 Hf1 C12 -143.6(2)
C8 C5 Hf1 C12 -19.9(3)
C1 C5 Hf1 C4 -114.1(3)
C8 C5 Hf1 C4 123.6(4)
C4 C3 Hf1 N1 116.8(2)
C2 C3 Hf1 N1 -127.2(2)
C4 C3 Hf1 C35 43.9(2)
C2 C3 Hf1 C35 159.9(2)
C4 C3 Hf1 C11 -165.3(2)
C2 C3 Hf1 C11 -49.3(3)
C4 C3 Hf1 C10 -127.4(2)
C2 C3 Hf1 C10 -11.4(2)
C4 C3 Hf1 C1 -77.7(2)
C2 C3 Hf1 C1 38.29(19)
C4 C3 Hf1 C34 80.7(2)
C2 C3 Hf1 C34 -163.3(2)
C4 C3 Hf1 C2 -116.0(3)
C4 C3 Hf1 C5 -37.28(19)
C2 C3 Hf1 C5 78.7(2)
C4 C3 Hf1 C9 -86.4(2)
C2 C3 Hf1 C9 29.6(2)
C2 C3 Hf1 C4 116.0(3)
C13 C9 Hf1 N1 -72.3(2)
C10 C9 Hf1 N1 44.0(3)
C13 C9 Hf1 C35 19.6(2)
C10 C9 Hf1 C35 135.9(2)
C13 C9 Hf1 C11 -77.6(2)
C10 C9 Hf1 C11 38.67(19)
C13 C9 Hf1 C10 -116.3(3)
C13 C9 Hf1 C1 138.5(2)
C10 C9 Hf1 C1 -105.2(2)
C13 C9 Hf1 C34 -14.8(3)
C10 C9 Hf1 C34 101.5(2)
C13 C9 Hf1 C2 161.27(19)
C10 C9 Hf1 C2 -82.4(2)
C13 C9 Hf1 C5 108.3(2)
C10 C9 Hf1 C5 -135.4(2)
C13 C9 Hf1 C3 145.68(19)
C10 C9 Hf1 C3 -98.0(2)
C13 C9 Hf1 C12 -36.93(18)
C10 C9 Hf1 C12 79.4(2)
C13 C9 Hf1 C4 108.1(2)
C10 C9 Hf1 C4 -135.6(2)
C11 C12 Hf1 N1 80.5(2)
C13 C12 Hf1 N1 -165.6(2)
C15 C12 Hf1 N1 -40.8(3)
C13 C12 Hf1 C11 113.9(3)
C15 C12 Hf1 C11 -121.3(3)
C11 C12 Hf1 C10 -36.99(18)
C13 C12 Hf1 C10 76.9(2)
C15 C12 Hf1 C10 -158.3(3)
C11 C12 Hf1 C1 -83.4(2)
C13 C12 Hf1 C1 30.5(2)
C15 C12 Hf1 C1 155.2(2)
C11 C12 Hf1 C34 116.8(2)
C13 C12 Hf1 C34 -129.3(2)
C15 C12 Hf1 C34 -4.6(3)
C11 C12 Hf1 C2 -42.7(3)
C13 C12 Hf1 C2 71.2(3)
C15 C12 Hf1 C2 -164.0(2)
C11 C12 Hf1 C5 -125.07(19)
C13 C12 Hf1 C5 -11.2(3)
C15 C12 Hf1 C5 113.6(3)
C11 C12 Hf1 C9 -77.8(2)
C13 C12 Hf1 C9 36.09(19)
C15 C12 Hf1 C9 160.8(3)
C11 C12 Hf1 C4 -164.7(2)
C13 C12 Hf1 C4 -50.8(3)
C15 C12 Hf1 C4 73.9(3)
C3 C4 Hf1 N1 -64.5(2)
C5 C4 Hf1 N1 -179.3(2)
C7 C4 Hf1 N1 58.8(3)
C3 C4 Hf1 C35 -135.9(2)
C5 C4 Hf1 C35 109.2(2)
C7 C4 Hf1 C35 -12.7(3)
C3 C4 Hf1 C10 80.2(2)
C5 C4 Hf1 C10 -34.7(3)
C7 C4 Hf1 C10 -156.6(3)
C3 C4 Hf1 C1 77.5(2)
C5 C4 Hf1 C1 -37.3(2)
C7 C4 Hf1 C1 -159.2(3)
C3 C4 Hf1 C34 -98.9(2)
C5 C4 Hf1 C34 146.2(2)
C7 C4 Hf1 C34 24.3(3)
C3 C4 Hf1 C2 36.71(19)
C5 C4 Hf1 C2 -78.1(2)
C7 C4 Hf1 C2 160.0(3)
C3 C4 Hf1 C5 114.8(3)
C7 C4 Hf1 C5 -121.9(4)
C5 C4 Hf1 C3 -114.8(3)
C7 C4 Hf1 C3 123.3(4)
C3 C4 Hf1 C9 115.2(2)
C5 C4 Hf1 C9 0.4(2)
C7 C4 Hf1 C9 -121.5(3)
C3 C4 Hf1 C12 -177.5(2)
C5 C4 Hf1 C12 67.6(3)
C7 C4 Hf1 C12 -54.3(4)
C34 N1 Hf2 N2 -73.0(2)
Hf1 N1 Hf2 N2 86.4(3)
C34 N1 Hf2 C17B 61.0(5)
Hf1 N1 Hf2 C17B -139.6(5)
C34 N1 Hf2 C25 154.0(2)
Hf1 N1 Hf2 C25 -46.6(3)
C34 N1 Hf2 C17A 55.1(3)
Hf1 N1 Hf2 C17A -145.5(3)
C34 N1 Hf2 C21B 35.5(5)
Hf1 N1 Hf2 C21B -165.1(6)
C34 N1 Hf2 C18A 65.0(3)
Hf1 N1 Hf2 C18A -135.6(3)
C34 N1 Hf2 C21A 22.8(3)
Hf1 N1 Hf2 C21A -177.8(3)
C34 N1 Hf2 C29 -176.9(2)
Hf1 N1 Hf2 C29 -17.5(3)
C34 N1 Hf2 C26 157.12(19)
Hf1 N1 Hf2 C26 -43.5(3)
C34 N1 Hf2 C18B 50.4(7)
Hf1 N1 Hf2 C18B -150.2(7)
C34 N1 Hf2 C19A 30.1(4)
Hf1 N1 Hf2 C19A -170.5(3)
C29 C25 Hf2 N1 63.49(19)
C26 C25 Hf2 N1 175.58(17)
C30 C25 Hf2 N1 -63.8(3)
C29 C25 Hf2 N2 -42.3(2)
C26 C25 Hf2 N2 69.8(2)
C30 C25 Hf2 N2 -169.6(2)
C29 C25 Hf2 C17B 165.9(6)
C26 C25 Hf2 C17B -82.0(6)
C30 C25 Hf2 C17B 38.5(6)
C29 C25 Hf2 C17A 154.7(2)
C26 C25 Hf2 C17A -93.2(2)
C30 C25 Hf2 C17A 27.4(3)
C29 C25 Hf2 C21B 150.3(5)
C26 C25 Hf2 C21B -97.6(5)
C30 C25 Hf2 C21B 22.9(6)
C29 C25 Hf2 C18A -176.2(3)
C26 C25 Hf2 C18A -64.1(3)
C30 C25 Hf2 C18A 56.5(3)
C29 C25 Hf2 C21A 156.0(2)
C26 C25 Hf2 C21A -91.9(3)
C30 C25 Hf2 C21A 28.7(4)
C26 C25 Hf2 C29 112.1(3)
C30 C25 Hf2 C29 -127.3(4)
C29 C25 Hf2 C26 -112.1(3)
C30 C25 Hf2 C26 120.6(3)
C29 C25 Hf2 C18B -161.3(5)
C26 C25 Hf2 C18B -49.2(5)
C30 C25 Hf2 C18B 71.4(5)
C29 C25 Hf2 C19A -150.6(2)
C26 C25 Hf2 C19A -38.5(2)
C30 C25 Hf2 C19A 82.1(3)
C28 C29 Hf2 N1 128.18(18)
C25 C29 Hf2 N1 -116.89(19)
C28 C29 Hf2 N2 33.43(19)
C25 C29 Hf2 N2 148.36(18)
C28 C29 Hf2 C17B -131.8(7)
C25 C29 Hf2 C17B -16.9(7)
C28 C29 Hf2 C25 -114.9(3)
C28 C29 Hf2 C17A -147.2(3)
C25 C29 Hf2 C17A -32.3(3)
C28 C29 Hf2 C21B -164.0(8)
C25 C29 Hf2 C21B -49.1(9)
C28 C29 Hf2 C18A -110.7(3)
C25 C29 Hf2 C18A 4.3(3)
C28 C29 Hf2 C21A -169.0(3)
C25 C29 Hf2 C21A -54.1(4)
C28 C29 Hf2 C26 -76.31(19)
C25 C29 Hf2 C26 38.62(18)
C28 C29 Hf2 C18B -92.0(6)
C25 C29 Hf2 C18B 22.9(6)
C28 C29 Hf2 C19A -75.3(3)
C25 C29 Hf2 C19A 39.7(3)
C27 C26 Hf2 N1 109.9(2)
C25 C26 Hf2 N1 -5.8(2)
C27 C26 Hf2 N2 -13.3(2)
C25 C26 Hf2 N2 -128.98(17)
C27 C26 Hf2 C17B -147.0(5)
C25 C26 Hf2 C17B 97.3(5)
C27 C26 Hf2 C25 115.7(3)
C27 C26 Hf2 C17A -152.3(2)
C25 C26 Hf2 C17A 92.1(2)
C27 C26 Hf2 C21B -143.6(5)
C25 C26 Hf2 C21B 100.7(5)
C27 C26 Hf2 C18A -134.8(3)
C25 C26 Hf2 C18A 109.6(3)
C27 C26 Hf2 C21A -130.3(3)
C25 C26 Hf2 C21A 114.0(3)
C27 C26 Hf2 C29 76.93(19)
C25 C26 Hf2 C29 -38.73(17)
C27 C26 Hf2 C18B -116.5(5)
C25 C26 Hf2 C18B 127.8(5)
C27 C26 Hf2 C19A -102.3(2)
C25 C26 Hf2 C19A 142.1(2)
C6B C1B C2B C3B -6.5(17)
C4B C5B C6B C1B 1.6(13)
C2B C1B C6B C5B 0.7(16)
C1B C2B C3B C4B 9.3(14)
C6B C5B C4B F1B 179.4(8)
C6B C5B C4B C3B 1.6(13)
C2B C3B C4B F1B 175.2(8)
C2B C3B C4B C5B -7.0(13)
C1A C6A C5A C4A 5(2)
C3A C4A C5A C6A 4(2)
C1A C2A C3A F1A 176.4(14)
C1A C2A C3A C4A -2.2(19)
C5A C4A C3A F1A 176.0(15)
C5A C4A C3A C2A -6(2)
C5A C6A C1A C2A -14(2)
C3A C2A C1A C6A 13(2)
N1 Hf2 C17A C18A 163.9(4)
N2 Hf2 C17A C18A -98.2(4)
C17B Hf2 C17A C18A 9.4(19)
C25 Hf2 C17A C18A 65.6(4)
C21B Hf2 C17A C18A -125.5(13)
C21A Hf2 C17A C18A -112.6(5)
C29 Hf2 C17A C18A 82.6(4)
C26 Hf2 C17A C18A 32.5(4)
C18B Hf2 C17A C18A -21.0(6)
C19A Hf2 C17A C18A -36.0(3)
N1 Hf2 C17A C21A -83.5(4)
N2 Hf2 C17A C21A 14.4(5)
C17B Hf2 C17A C21A 122(2)
C25 Hf2 C17A C21A 178.2(4)
C21B Hf2 C17A C21A -12.9(12)
C18A Hf2 C17A C21A 112.6(5)
C29 Hf2 C17A C21A -164.8(3)
C26 Hf2 C17A C21A 145.1(4)
C18B Hf2 C17A C21A 91.6(7)
C19A Hf2 C17A C21A 76.6(4)
N1 Hf2 C17A C22A 39.6(5)
N2 Hf2 C17A C22A 137.5(5)
C17B Hf2 C17A C22A -115(2)
C25 Hf2 C17A C22A -58.8(5)
C21B Hf2 C17A C22A 110.2(14)
C18A Hf2 C17A C22A -124.4(8)
C21A Hf2 C17A C22A 123.0(8)
C29 Hf2 C17A C22A -41.8(6)
C26 Hf2 C17A C22A -91.9(5)
C18B Hf2 C17A C22A -145.3(10)
C19A Hf2 C17A C22A -160.4(7)
C21A C17A C18A C19A 0.0(5)
C22A C17A C18A C19A -174.0(5)
Hf2 C17A C18A C19A 67.7(3)
C21A C17A C18A Hf2 -67.7(3)
C22A C17A C18A Hf2 118.2(5)
N1 Hf2 C18A C17A -18.8(5)
N2 Hf2 C18A C17A 106.5(4)
C17B Hf2 C18A C17A -6.7(14)
C25 Hf2 C18A C17A -115.4(4)
C21B Hf2 C18A C17A 23.2(6)
C21A Hf2 C18A C17A 38.5(3)
C29 Hf2 C18A C17A -117.7(3)
C26 Hf2 C18A C17A -146.1(4)
C18B Hf2 C18A C17A 123.9(14)
C19A Hf2 C18A C17A 116.7(5)
N1 Hf2 C18A C19A -135.4(4)
N2 Hf2 C18A C19A -10.2(5)
C17B Hf2 C18A C19A -123.4(14)
C25 Hf2 C18A C19A 127.9(4)
C17A Hf2 C18A C19A -116.7(5)
C21B Hf2 C18A C19A -93.4(6)
C21A Hf2 C18A C19A -78.2(4)
C29 Hf2 C18A C19A 125.6(3)
C26 Hf2 C18A C19A 97.2(4)
C18B Hf2 C18A C19A 7.2(13)
C17A C18A C19A C20A 0.4(5)
Hf2 C18A C19A C20A 66.7(3)
C17A C18A C19A C23A 173.5(5)
Hf2 C18A C19A C23A -120.2(5)
C17A C18A C19A Hf2 -66.3(3)
N1 Hf2 C19A C20A -46.4(6)
N2 Hf2 C19A C20A 57.7(4)
C17B Hf2 C19A C20A -91.5(8)
C25 Hf2 C19A C20A -168.3(4)
C17A Hf2 C19A C20A -77.9(4)
C21B Hf2 C19A C20A -52.8(6)
C18A Hf2 C19A C20A -114.0(5)
C21A Hf2 C19A C20A -37.2(3)
C29 Hf2 C19A C20A 170.8(3)
C26 Hf2 C19A C20A 171.7(4)
C18B Hf2 C19A C20A -122.4(17)
N1 Hf2 C19A C18A 67.6(5)
N2 Hf2 C19A C18A 171.7(4)
C17B Hf2 C19A C18A 22.5(7)
C25 Hf2 C19A C18A -54.2(4)
C17A Hf2 C19A C18A 36.1(3)
C21B Hf2 C19A C18A 61.2(6)
C21A Hf2 C19A C18A 76.8(4)
C29 Hf2 C19A C18A -75.1(4)
C26 Hf2 C19A C18A -74.3(4)
C18B Hf2 C19A C18A -8.4(15)
N1 Hf2 C19A C23A -169.7(5)
N2 Hf2 C19A C23A -65.7(6)
C17B Hf2 C19A C23A 145.2(11)
C25 Hf2 C19A C23A 68.4(6)
C17A Hf2 C19A C23A 158.7(8)
C21B Hf2 C19A C23A -176.1(10)
C18A Hf2 C19A C23A 122.7(9)
C21A Hf2 C19A C23A -160.5(8)
C29 Hf2 C19A C23A 47.5(7)
C26 Hf2 C19A C23A 48.4(6)
C18B Hf2 C19A C23A 114.3(18)
C18A C19A C20A C21A -0.7(5)
C23A C19A C20A C21A -173.9(4)
Hf2 C19A C20A C21A 64.4(3)
C18A C19A C20A C24A 173.9(5)
C23A C19A C20A C24A 0.7(8)
Hf2 C19A C20A C24A -121.0(5)
C18A C19A C20A Hf2 -65.1(3)
C23A C19A C20A Hf2 121.7(5)
N1 Hf2 C20A C19A 148.8(4)
N2 Hf2 C20A C19A -120.1(5)
C17B Hf2 C20A C19A 61.4(7)
C25 Hf2 C20A C19A 16.2(6)
C17A Hf2 C20A C19A 78.1(4)
C21B Hf2 C20A C19A 101.7(8)
C18A Hf2 C20A C19A 37.7(3)
C21A Hf2 C20A C19A 115.3(5)
C29 Hf2 C20A C19A -23.2(7)
C26 Hf2 C20A C19A -8.7(5)
C18B Hf2 C20A C19A 19.2(6)
N1 Hf2 C20A C21A 33.5(4)
N2 Hf2 C20A C21A 124.6(4)
C17B Hf2 C20A C21A -53.9(7)
C25 Hf2 C20A C21A -99.0(4)
C17A Hf2 C20A C21A -37.2(3)
C21B Hf2 C20A C21A -13.6(8)
C18A Hf2 C20A C21A -77.6(4)
C29 Hf2 C20A C21A -138.5(5)
C26 Hf2 C20A C21A -123.9(4)
C18B Hf2 C20A C21A -96.1(7)
C19A Hf2 C20A C21A -115.3(5)
N1 Hf2 C20A C24A -87.6(6)
N2 Hf2 C20A C24A 3.5(6)
C17B Hf2 C20A C24A -175.1(11)
C25 Hf2 C20A C24A 139.8(5)
C17A Hf2 C20A C24A -158.4(8)
C21B Hf2 C20A C24A -134.8(12)
C18A Hf2 C20A C24A 161.2(8)
C21A Hf2 C20A C24A -121.2(9)
C29 Hf2 C20A C24A 100.3(7)
C26 Hf2 C20A C24A 114.9(6)
C18B Hf2 C20A C24A 142.8(11)
C19A Hf2 C20A C24A 123.5(9)
C18A C17A C21A C20A -0.5(5)
C22A C17A C21A C20A 173.6(5)
Hf2 C17A C21A C20A -68.2(3)
C18A C17A C21A Hf2 67.7(3)
C22A C17A C21A Hf2 -118.1(5)
C19A C20A C21A C17A 0.8(5)
C24A C20A C21A C17A -173.9(5)
Hf2 C20A C21A C17A 66.6(3)
C19A C20A C21A Hf2 -65.9(3)
C24A C20A C21A Hf2 119.5(5)
N1 Hf2 C21A C17A 95.5(4)
N2 Hf2 C21A C17A -168.6(4)
C17B Hf2 C21A C17A -17.5(7)
C25 Hf2 C21A C17A -2.4(5)
C21B Hf2 C21A C17A 20(2)
C18A Hf2 C21A C17A -38.0(3)
C29 Hf2 C21A C17A 33.3(6)
C26 Hf2 C21A C17A -43.4(5)
C18B Hf2 C21A C17A -59.9(6)
C19A Hf2 C21A C17A -78.5(4)
N1 Hf2 C21A C20A -149.7(4)
N2 Hf2 C21A C20A -53.7(4)
C17B Hf2 C21A C20A 97.3(8)
C25 Hf2 C21A C20A 112.5(4)
C17A Hf2 C21A C20A 114.8(5)
C21B Hf2 C21A C20A 135(2)
C18A Hf2 C21A C20A 76.8(4)
C29 Hf2 C21A C20A 148.1(4)
C26 Hf2 C21A C20A 71.5(4)
C18B Hf2 C21A C20A 55.0(6)
C19A Hf2 C21A C20A 36.3(3)
N1 Hf2 C20B C21B 64.5(12)
N2 Hf2 C20B C21B 159.5(12)
C17B Hf2 C20B C21B -35.2(11)
C25 Hf2 C20B C21B -50.3(16)
C17A Hf2 C20B C21B -19.0(10)
C18A Hf2 C20B C21B -57.1(11)
C21A Hf2 C20B C21B 8.1(11)
C26 Hf2 C20B C21B -88.4(13)
C18B Hf2 C20B C21B -76.7(12)
C19A Hf2 C20B C21B -94.6(12)
N1 Hf2 C20B C19B 177.1(10)
N2 Hf2 C20B C19B -87.8(11)
C17B Hf2 C20B C19B 77.5(11)
C25 Hf2 C20B C19B 62.3(14)
C17A Hf2 C20B C19B 93.7(11)
C21B Hf2 C20B C19B 112.7(16)
C18A Hf2 C20B C19B 55.6(9)
C21A Hf2 C20B C19B 120.8(16)
C26 Hf2 C20B C19B 24.3(13)
C18B Hf2 C20B C19B 36.0(10)
C19A Hf2 C20B C19B 18.1(8)
N1 Hf2 C20B C24B -61.5(13)
N2 Hf2 C20B C24B 33.5(13)
C17B Hf2 C20B C24B -161.2(18)
C25 Hf2 C20B C24B -176.3(8)
C17A Hf2 C20B C24B -145.0(17)
C21B Hf2 C20B C24B -126(2)
C18A Hf2 C20B C24B 176.9(16)
C21A Hf2 C20B C24B -118(2)
C26 Hf2 C20B C24B 145.6(11)
C18B Hf2 C20B C24B 157.3(18)
C19A Hf2 C20B C24B 139.4(17)
C21B C20B C19B C18B 0.1(17)
C24B C20B C19B C18B 172.5(12)
Hf2 C20B C19B C18B -65.1(11)
C21B C20B C19B C23B -176.3(13)
C24B C20B C19B C23B -4(2)
Hf2 C20B C19B C23B 118.5(14)
C21B C20B C19B Hf2 65.3(10)
C24B C20B C19B Hf2 -122.4(13)
N1 Hf2 C19B C18B 112.4(11)
N2 Hf2 C19B C18B -157.9(11)
C17B Hf2 C19B C18B 37.8(9)
C25 Hf2 C19B C18B -25.5(11)
C17A Hf2 C19B C18B 53.4(9)
C21B Hf2 C19B C18B 77.8(11)
C18A Hf2 C19B C18B 14.8(8)
C21A Hf2 C19B C18B 92.1(10)
C29 Hf2 C19B C18B -57.3(12)
C26 Hf2 C19B C18B -44.2(10)
C19A Hf2 C19B C18B -18.5(10)
N1 Hf2 C19B C20B -3.6(13)
N2 Hf2 C19B C20B 86.0(11)
C17B Hf2 C19B C20B -78.2(11)
C25 Hf2 C19B C20B -141.5(10)
C17A Hf2 C19B C20B -62.6(9)
C21B Hf2 C19B C20B -38.2(10)
C18A Hf2 C19B C20B -101.3(10)
C21A Hf2 C19B C20B -23.9(7)
C29 Hf2 C19B C20B -173.3(7)
C26 Hf2 C19B C20B -160.2(10)
C18B Hf2 C19B C20B -116.0(14)
C19A Hf2 C19B C20B -134.5(17)
N1 Hf2 C19B C23B -126.5(13)
N2 Hf2 C19B C23B -36.8(15)
C17B Hf2 C19B C23B 159(2)
C25 Hf2 C19B C23B 95.6(15)
C17A Hf2 C19B C23B 174.5(19)
C21B Hf2 C19B C23B -161(2)
C18A Hf2 C19B C23B 136(2)
C21A Hf2 C19B C23B -147(2)
C29 Hf2 C19B C23B 64(2)
C26 Hf2 C19B C23B 77.0(16)
C18B Hf2 C19B C23B 121(2)
C19A Hf2 C19B C23B 103(2)
C20B C19B C18B C17B 1.3(18)
C23B C19B C18B C17B 177.7(13)
Hf2 C19B C18B C17B -64.7(11)
C20B C19B C18B Hf2 66.0(11)
C23B C19B C18B Hf2 -117.6(14)
N1 Hf2 C18B C19B -95.9(12)
N2 Hf2 C18B C19B 22.9(11)
C17B Hf2 C18B C19B -115.2(14)
C25 Hf2 C18B C19B 158.7(10)
C17A Hf2 C18B C19B -102.7(10)
C21B Hf2 C18B C19B -77.1(10)
C18A Hf2 C18B C19B -142.1(19)
C21A Hf2 C18B C19B -60.7(9)
C29 Hf2 C18B C19B 146.5(9)
C26 Hf2 C18B C19B 133.4(11)
C19A Hf2 C18B C19B 22.9(14)
N1 Hf2 C18B C17B 19.3(14)
N2 Hf2 C18B C17B 138.2(11)
C25 Hf2 C18B C17B -86.1(11)
C17A Hf2 C18B C17B 12.5(9)
C21B Hf2 C18B C17B 38.1(9)
C18A Hf2 C18B C17B -26.9(12)
C21A Hf2 C18B C17B 54.5(9)
C29 Hf2 C18B C17B -98.3(10)
C26 Hf2 C18B C17B -111.4(12)
C19A Hf2 C18B C17B 138(2)
C19B C18B C17B C21B -2.2(19)
Hf2 C18B C17B C21B -69.8(12)
C19B C18B C17B C22B -169.9(15)
Hf2 C18B C17B C22B 122.6(17)
C19B C18B C17B Hf2 67.6(11)
N1 Hf2 C17B C21B -54.7(11)
N2 Hf2 C17B C21B 54.7(14)
C25 Hf2 C17B C21B -153.4(10)
C17A Hf2 C17B C21B -28.5(17)
C18A Hf2 C17B C21B 135.9(18)
C21A Hf2 C17B C21B 15.3(7)
C29 Hf2 C17B C21B -144.3(9)
C26 Hf2 C17B C21B 174.3(11)
C18B Hf2 C17B C21B 111.2(14)
C19A Hf2 C17B C21B 97.1(10)
N1 Hf2 C17B C18B -165.9(10)
N2 Hf2 C17B C18B -56.5(14)
C25 Hf2 C17B C18B 95.4(11)
C17A Hf2 C17B C18B -140(3)
C21B Hf2 C17B C18B -111.2(14)
C18A Hf2 C17B C18B 24.7(11)
C21A Hf2 C17B C18B -95.9(11)
C29 Hf2 C17B C18B 104.5(10)
C26 Hf2 C17B C18B 63.1(11)
C19A Hf2 C17B C18B -14.1(8)
N1 Hf2 C17B C22B 67.2(17)
N2 Hf2 C17B C22B 176.6(12)
C25 Hf2 C17B C22B -31.5(17)
C17A Hf2 C17B C22B 93(3)
C21B Hf2 C17B C22B 122(2)
C18A Hf2 C17B C22B -102(2)
C21A Hf2 C17B C22B 137(2)
C29 Hf2 C17B C22B -22(2)
C26 Hf2 C17B C22B -63.9(17)
C18B Hf2 C17B C22B -127(2)
C19A Hf2 C17B C22B -141(2)
C18B C17B C21B C20B 2.3(19)
C22B C17B C21B C20B 170.6(14)
Hf2 C17B C21B C20B -67.5(12)
C18B C17B C21B Hf2 69.8(11)
C22B C17B C21B Hf2 -121.8(15)
C19B C20B C21B C17B -1.6(19)
C24B C20B C21B C17B -173.4(13)
Hf2 C20B C21B C17B 65.4(12)
C19B C20B C21B Hf2 -66.9(11)
C24B C20B C21B Hf2 121.2(14)
N1 Hf2 C21B C17B 126.6(11)
N2 Hf2 C21B C17B -139.1(10)
C25 Hf2 C21B C17B 30.9(12)
C17A Hf2 C21B C17B 18.4(11)
C18A Hf2 C21B C17B -18.0(8)
C21A Hf2 C21B C17B -130(3)
C29 Hf2 C21B C17B 58.7(14)
C26 Hf2 C21B C17B -6.5(12)
C18B Hf2 C21B C17B -39.9(10)
C19A Hf2 C21B C17B -57.6(10)
N1 Hf2 C21B C20B -115.7(12)
N2 Hf2 C21B C20B -21.3(13)
C17B Hf2 C21B C20B 117.8(16)
C25 Hf2 C21B C20B 148.6(10)
C17A Hf2 C21B C20B 136.1(19)
C18A Hf2 C21B C20B 99.8(12)
C21A Hf2 C21B C20B -11.9(16)
C29 Hf2 C21B C20B 176.5(8)
C26 Hf2 C21B C20B 111.3(12)
C18B Hf2 C21B C20B 77.9(11)
C19A Hf2 C21B C20B 60.2(10)
